data_2223331
loop_
_publ_author_name
'Miura, Yukie'
'Aritake, Yoshikazu'
'Akitsu, Takashiro'

_publ_section_title
;
 A chiral photochromic Schiff base:
 (<i>R</i>)-4-methoxy-2-[(1-phenylethyl)iminomethyl]phenol
;
_journal_coeditor_code CI2897
_journal_issue 10
_journal_name_full 'Acta Crystallographica Section E'
_journal_page_first o2381
_journal_paper_doi 10.1107/S1600536809035557
_journal_volume 65
_journal_year 2009
_chemical_formula_iupac 'C16 H17 N O2'
_chemical_formula_moiety 'C16 H17 N O2'
_chemical_formula_sum 'C16 H17 N O2'
_chemical_formula_weight 255.31
_chemical_name_systematic
;
(<i>R</i>)-4-methoxy-2-[(1-phenylethyl)iminomethyl]phenol
;
_space_group_IT_number 4
_symmetry_cell_setting monoclinic
_symmetry_space_group_name_Hall 'P 2yb'
_symmetry_space_group_name_H-M 'P 1 21 1'
_atom_sites_solution_hydrogens geom
_atom_sites_solution_primary direct
_atom_sites_solution_secondary difmap
_cell_angle_alpha 90.00
_cell_angle_beta 93.254(7)
_cell_angle_gamma 90.00
_cell_formula_units_Z 2
_cell_length_a 8.270(4)
_cell_length_b 5.886(3)
_cell_length_c 13.920(7)
_cell_measurement_reflns_used 1657
_cell_measurement_temperature 100(2)
_cell_measurement_theta_max 27.53
_cell_measurement_theta_min 2.54
_cell_volume 676.5(6)
_computing_cell_refinement 'SAINT (Bruker, 1998)'
_computing_data_collection 'SMART (Bruker, 1998)'
_computing_data_reduction 'SAINT (Bruker, 1998)'
_computing_molecular_graphics 'SHELXTL (Sheldrick, 2008)'
_computing_publication_material 'SHELXL97 (Sheldrick, 2008)'
_computing_structure_refinement 'SHELXL97 (Sheldrick, 2008)'
_computing_structure_solution 'SHELXS97 (Sheldrick, 2008)'
_diffrn_ambient_temperature 100(2)
_diffrn_detector_area_resol_mean 8.333
_diffrn_measured_fraction_theta_full 0.995
_diffrn_measured_fraction_theta_max 0.977
_diffrn_measurement_device_type 'Brruker SMART CCD area-detector'
_diffrn_measurement_method '\f and \w'
_diffrn_radiation_monochromator graphite
_diffrn_radiation_source 'fine-focus sealed tube'
_diffrn_radiation_type 'Mo K\a'
_diffrn_radiation_wavelength 0.71073
_diffrn_reflns_av_R_equivalents 0.0739
_diffrn_reflns_av_sigmaI/netI 0.0701
_diffrn_reflns_limit_h_max 8
_diffrn_reflns_limit_h_min -10
_diffrn_reflns_limit_k_max 7
_diffrn_reflns_limit_k_min -7
_diffrn_reflns_limit_l_max 16
_diffrn_reflns_limit_l_min -17
_diffrn_reflns_number 3805
_diffrn_reflns_theta_full 25.00
_diffrn_reflns_theta_max 27.54
_diffrn_reflns_theta_min 1.47
_exptl_absorpt_coefficient_mu 0.083
_exptl_absorpt_correction_T_max 0.9942
_exptl_absorpt_correction_T_min 0.9829
_exptl_absorpt_correction_type multi-scan
_exptl_absorpt_process_details '(SADABS; Bruker, 1998)'
_exptl_crystal_colour yellow
_exptl_crystal_density_diffrn 1.253
_exptl_crystal_density_method 'not measured'
_exptl_crystal_description plate
_exptl_crystal_F_000 272
_exptl_crystal_size_max 0.21
_exptl_crystal_size_mid 0.19
_exptl_crystal_size_min 0.07
_refine_diff_density_max 0.305
_refine_diff_density_min -0.180
_refine_ls_extinction_method none
_refine_ls_goodness_of_fit_ref 0.988
_refine_ls_hydrogen_treatment refall
_refine_ls_matrix_type full
_refine_ls_number_parameters 240
_refine_ls_number_reflns 1677
_refine_ls_number_restraints 1
_refine_ls_restrained_S_all 0.987
_refine_ls_R_factor_all 0.0500
_refine_ls_R_factor_gt 0.0415
_refine_ls_shift/su_max 0.001
_refine_ls_shift/su_mean 0.000
_refine_ls_structure_factor_coef Fsqd
_refine_ls_weighting_details 'calc w=1/[\s^2^(Fo^2^)+(0.038P)^2^] where P=(Fo^2^+2Fc^2^)/3'
_refine_ls_weighting_scheme calc
_refine_ls_wR_factor_gt 0.0839
_refine_ls_wR_factor_ref 0.0875
_reflns_number_gt 1454
_reflns_number_total 1677
_reflns_threshold_expression I>2\s(I)
_cod_data_source_file ci2897.cif
_cod_data_source_block I
_cod_original_cell_volume 676.4(6)
_cod_original_sg_symbol_H-M 'P 21'
_cod_database_code 2223331
_cod_database_fobs_code 2223331

loop_
_symmetry_equiv_pos_as_xyz
'x, y, z'
'-x, y+1/2, -z'

loop_
_atom_site_type_symbol
_atom_site_label
_atom_site_fract_x
_atom_site_fract_y
_atom_site_fract_z
_atom_site_U_iso_or_equiv
_atom_site_adp_type
_atom_site_calc_flag
_atom_site_refinement_flags
_atom_site_occupancy
_atom_site_disorder_assembly
_atom_site_disorder_group
O O1 -0.10235(18) 0.3421(3) 0.24677(11) 0.0246(4) Uani d . 1 . .
O O2 -0.34502(18) 0.0560(3) -0.11019(11) 0.0236(4) Uani d . 1 . .
N N1 0.0495(2) -0.0409(3) 0.26781(13) 0.0209(4) Uani d . 1 . .
C C1 -0.1599(2) 0.2610(4) 0.15989(16) 0.0204(5) Uani d . 1 . .
C C2 -0.2717(3) 0.3907(4) 0.10592(17) 0.0235(5) Uani d . 1 . .
C C3 -0.3316(2) 0.3147(4) 0.01743(17) 0.0214(5) Uani d . 1 . .
C C4 -0.2782(2) 0.1095(4) -0.02039(15) 0.0202(5) Uani d . 1 . .
C C5 -0.1684(3) -0.0231(4) 0.03255(16) 0.0200(5) Uani d . 1 . .
C C6 -0.1087(2) 0.0500(4) 0.12470(15) 0.0190(5) Uani d . 1 . .
C C7 0.0002(2) -0.0964(4) 0.18197(16) 0.0198(5) Uani d . 1 . .
C C8 0.1607(3) -0.1916(4) 0.32334(16) 0.0204(5) Uani d . 1 . .
C C9 0.0764(3) -0.2731(5) 0.41192(19) 0.0253(6) Uani d . 1 . .
C C10 0.3138(2) -0.0565(4) 0.34822(15) 0.0200(5) Uani d . 1 . .
C C15 0.4606(3) -0.1240(5) 0.31292(16) 0.0237(5) Uani d . 1 . .
C C14 0.5988(3) 0.0075(5) 0.32986(17) 0.0265(6) Uani d . 1 . .
C C13 0.5917(3) 0.2063(5) 0.38184(17) 0.0269(6) Uani d . 1 . .
C C12 0.4471(3) 0.2741(5) 0.41913(16) 0.0251(5) Uani d . 1 . .
C C11 0.3098(3) 0.1428(4) 0.40203(16) 0.0224(5) Uani d . 1 . .
C C16 -0.3038(3) -0.1589(5) -0.14857(18) 0.0255(6) Uani d . 1 . .
H H1 -0.041(3) 0.216(6) 0.2758(19) 0.044(9) Uiso d . 1 . .
H H2 -0.307(3) 0.526(5) 0.1294(16) 0.020(6) Uiso d . 1 . .
H H3 -0.408(3) 0.398(5) -0.0179(16) 0.024(6) Uiso d . 1 . .
H H5 -0.129(3) -0.164(4) 0.0095(14) 0.013(6) Uiso d . 1 . .
H H7 0.039(3) -0.236(5) 0.1538(15) 0.021(6) Uiso d . 1 . .
H H8 0.186(3) -0.326(5) 0.2845(16) 0.022(6) Uiso d . 1 . .
H H15 0.466(3) -0.261(5) 0.2753(19) 0.036(8) Uiso d . 1 . .
H H14 0.701(3) -0.044(5) 0.3014(16) 0.030(7) Uiso d . 1 . .
H H13 0.684(3) 0.319(6) 0.390(2) 0.046(8) Uiso d . 1 . .
H H12 0.443(3) 0.421(5) 0.4568(16) 0.028(7) Uiso d . 1 . .
H H11 0.210(3) 0.198(5) 0.4247(16) 0.029(6) Uiso d . 1 . .
H H9A 0.045(3) -0.149(5) 0.4484(17) 0.031(7) Uiso d . 1 . .
H H16A -0.330(3) -0.274(5) -0.1053(18) 0.031(7) Uiso d . 1 . .
H H9B -0.020(3) -0.371(5) 0.3935(16) 0.026(6) Uiso d . 1 . .
H H16B -0.191(3) -0.172(4) -0.1610(14) 0.014(5) Uiso d . 1 . .
H H9C 0.147(3) -0.381(6) 0.4531(19) 0.043(8) Uiso d . 1 . .
H H16C -0.365(3) -0.172(5) -0.2090(18) 0.027(7) Uiso d . 1 . .

loop_
_atom_site_aniso_label
_atom_site_aniso_U_11
_atom_site_aniso_U_22
_atom_site_aniso_U_33
_atom_site_aniso_U_12
_atom_site_aniso_U_13
_atom_site_aniso_U_23
O1 0.0236(8) 0.0249(10) 0.0252(9) -0.0010(8) 0.0002(7) -0.0063(8)
O2 0.0230(8) 0.0276(10) 0.0198(8) 0.0002(7) -0.0012(6) 0.0021(8)
N1 0.0171(8) 0.0238(11) 0.0218(10) -0.0012(8) 0.0011(7) -0.0013(9)
C1 0.0191(10) 0.0217(14) 0.0208(12) -0.0029(10) 0.0046(9) -0.0015(10)
C2 0.0208(10) 0.0195(13) 0.0306(13) 0.0001(10) 0.0055(9) -0.0011(12)
C3 0.0144(10) 0.0230(13) 0.0268(13) 0.0015(9) 0.0023(9) 0.0066(11)
C4 0.0174(10) 0.0251(14) 0.0184(12) -0.0031(9) 0.0035(9) 0.0022(10)
C5 0.0173(10) 0.0210(13) 0.0219(12) -0.0021(9) 0.0033(8) -0.0003(10)
C6 0.0160(9) 0.0203(12) 0.0209(11) -0.0021(9) 0.0031(9) 0.0001(10)
C7 0.0155(9) 0.0230(13) 0.0212(12) -0.0017(9) 0.0043(8) 0.0002(10)
C8 0.0202(10) 0.0194(12) 0.0215(12) 0.0014(9) 0.0002(9) -0.0014(10)
C9 0.0233(11) 0.0265(14) 0.0263(13) -0.0046(11) 0.0019(10) 0.0000(11)
C10 0.0219(10) 0.0228(13) 0.0149(11) -0.0009(10) -0.0015(8) 0.0034(10)
C15 0.0234(11) 0.0286(14) 0.0193(12) 0.0033(10) 0.0024(9) 0.0005(11)
C14 0.0213(11) 0.0342(16) 0.0242(13) 0.0011(10) 0.0042(9) 0.0044(11)
C13 0.0258(12) 0.0322(15) 0.0224(13) -0.0081(11) -0.0012(10) 0.0043(11)
C12 0.0302(12) 0.0255(14) 0.0192(12) -0.0041(11) -0.0014(9) 0.0002(11)
C11 0.0219(11) 0.0233(13) 0.0219(12) 0.0021(10) 0.0011(9) 0.0000(10)
C16 0.0269(12) 0.0280(15) 0.0217(14) 0.0011(11) 0.0011(10) -0.0009(12)

loop_
_atom_type_symbol
_atom_type_description
_atom_type_scat_dispersion_real
_atom_type_scat_dispersion_imag
_atom_type_scat_source
C C 0.0033 0.0016 'International Tables Vol C Tables 4.2.6.8 and 6.1.1.4'
H H 0.0000 0.0000 'International Tables Vol C Tables 4.2.6.8 and 6.1.1.4'
N N 0.0061 0.0033 'International Tables Vol C Tables 4.2.6.8 and 6.1.1.4'
O O 0.0106 0.0060 'International Tables Vol C Tables 4.2.6.8 and 6.1.1.4'

loop_
_geom_angle_atom_site_label_1
_geom_angle_atom_site_label_2
_geom_angle_atom_site_label_3
_geom_angle_site_symmetry_1
_geom_angle_site_symmetry_3
_geom_angle
_geom_angle_publ_flag
C1 O1 H1 . . 104.5(17) ?
C4 O2 C16 . . 116.9(2) ?
C7 N1 C8 . . 119.6(2) ?
O1 C1 C2 . . 118.5(2) ?
O1 C1 C6 . . 121.4(2) ?
C2 C1 C6 . . 120.1(2) ?
C3 C2 C1 . . 120.0(2) ?
C3 C2 H2 . . 119.8(16) ?
C1 C2 H2 . . 120.2(16) ?
C2 C3 C4 . . 120.8(2) ?
C2 C3 H3 . . 120.4(16) ?
C4 C3 H3 . . 118.8(16) ?
O2 C4 C5 . . 125.1(2) ?
O2 C4 C3 . . 114.9(2) ?
C5 C4 C3 . . 120.0(2) ?
C4 C5 C6 . . 119.9(2) ?
C4 C5 H5 . . 122.7(14) ?
C6 C5 H5 . . 117.4(14) ?
C1 C6 C5 . . 119.1(2) ?
C1 C6 C7 . . 121.4(2) ?
C5 C6 C7 . . 119.4(2) ?
N1 C7 C6 . . 121.0(2) ?
N1 C7 H7 . . 119.8(14) ?
C6 C7 H7 . . 119.2(14) ?
N1 C8 C10 . . 107.1(2) ?
N1 C8 C9 . . 108.32(18) ?
C10 C8 C9 . . 113.1(2) ?
N1 C8 H8 . . 110.1(14) ?
C10 C8 H8 . . 110.1(14) ?
C9 C8 H8 . . 108.1(14) ?
C8 C9 H9A . . 110.3(16) ?
C8 C9 H9B . . 111.4(13) ?
H9A C9 H9B . . 111(2) ?
C8 C9 H9C . . 112.1(14) ?
H9A C9 H9C . . 110(2) ?
H9B C9 H9C . . 102(2) ?
C15 C10 C11 . . 118.5(2) ?
C15 C10 C8 . . 120.2(2) ?
C11 C10 C8 . . 121.22(19) ?
C14 C15 C10 . . 120.4(2) ?
C14 C15 H15 . . 119.8(16) ?
C10 C15 H15 . . 119.8(16) ?
C13 C14 C15 . . 120.2(2) ?
C13 C14 H14 . . 121.9(17) ?
C15 C14 H14 . . 117.9(17) ?
C14 C13 C12 . . 120.2(2) ?
C14 C13 H13 . . 124.3(17) ?
C12 C13 H13 . . 115.3(18) ?
C11 C12 C13 . . 119.4(2) ?
C11 C12 H12 . . 121.2(14) ?
C13 C12 H12 . . 119.4(14) ?
C12 C11 C10 . . 121.2(2) ?
C12 C11 H11 . . 117.8(17) ?
C10 C11 H11 . . 120.8(17) ?
O2 C16 H16A . . 109.4(17) ?
O2 C16 H16B . . 113.2(14) ?
H16A C16 H16B . . 109(2) ?
O2 C16 H16C . . 106.1(17) ?
H16A C16 H16C . . 112(2) ?
H16B C16 H16C . . 107.6(18) ?

loop_
_geom_bond_atom_site_label_1
_geom_bond_atom_site_label_2
_geom_bond_site_symmetry_2
_geom_bond_distance
_geom_bond_publ_flag
O1 C1 . 1.361(3) ?
O1 H1 . 0.98(3) ?
O2 C4 . 1.374(3) ?
O2 C16 . 1.422(3) ?
N1 C7 . 1.283(3) ?
N1 C8 . 1.466(3) ?
C1 C2 . 1.387(3) ?
C1 C6 . 1.409(3) ?
C2 C3 . 1.376(3) ?
C2 H2 . 0.91(3) ?
C3 C4 . 1.399(3) ?
C3 H3 . 0.92(3) ?
C4 C5 . 1.379(3) ?
C5 C6 . 1.415(3) ?
C5 H5 . 0.95(2) ?
C6 C7 . 1.452(3) ?
C7 H7 . 0.97(3) ?
C8 C10 . 1.519(3) ?
C8 C9 . 1.528(3) ?
C8 H8 . 0.99(3) ?
C9 H9A . 0.93(3) ?
C9 H9B . 1.00(3) ?
C9 H9C . 1.02(3) ?
C10 C15 . 1.393(3) ?
C10 C11 . 1.393(3) ?
C15 C14 . 1.390(4) ?
C15 H15 . 0.96(3) ?
C14 C13 . 1.379(4) ?
C14 H14 . 1.00(2) ?
C13 C12 . 1.389(3) ?
C13 H13 . 1.01(3) ?
C12 C11 . 1.383(3) ?
C12 H12 . 1.01(3) ?
C11 H11 . 0.95(3) ?
C16 H16A . 0.94(3) ?
C16 H16B . 0.96(2) ?
C16 H16C . 0.96(3) ?

loop_
_geom_hbond_atom_site_label_D
_geom_hbond_atom_site_label_H
_geom_hbond_atom_site_label_A
_geom_hbond_site_symmetry_D
_geom_hbond_site_symmetry_H
_geom_hbond_site_symmetry_A
_geom_hbond_distance_DH
_geom_hbond_distance_HA
_geom_hbond_distance_DA
_geom_hbond_angle_DHA
_geom_hbond_publ_flag
O1 H1 N1 . . . 0.97(3) 1.72(5) 2.589(2) 151(3) yes
C12 H12 Cg1 . . 2_656 1.03(4) 2.72(3) 3.536(3) 137(3) yes
C16 H16C Cg1 . . 2_545 0.98(4) 2.71(3) 3.563(3) 149(3) yes

loop_
_geom_torsion_atom_site_label_1
_geom_torsion_atom_site_label_2
_geom_torsion_atom_site_label_3
_geom_torsion_atom_site_label_4
_geom_torsion_site_symmetry_1
_geom_torsion_site_symmetry_2
_geom_torsion_site_symmetry_3
_geom_torsion_site_symmetry_4
_geom_torsion
_geom_torsion_publ_flag
O1 C1 C2 C3 . . . . 179.53(18) ?
C6 C1 C2 C3 . . . . -0.6(3) ?
C1 C2 C3 C4 . . . . -1.6(3) ?
C16 O2 C4 C5 . . . . 3.7(3) ?
C16 O2 C4 C3 . . . . -175.42(18) ?
C2 C3 C4 O2 . . . . -178.62(18) ?
C2 C3 C4 C5 . . . . 2.2(3) ?
O2 C4 C5 C6 . . . . -179.69(17) ?
C3 C4 C5 C6 . . . . -0.6(3) ?
O1 C1 C6 C5 . . . . -177.98(17) ?
C2 C1 C6 C5 . . . . 2.2(3) ?
O1 C1 C6 C7 . . . . 3.8(3) ?
C2 C1 C6 C7 . . . . -176.03(19) ?
C4 C5 C6 C1 . . . . -1.5(3) ?
C4 C5 C6 C7 . . . . 176.70(19) ?
C8 N1 C7 C6 . . . . -179.40(18) ?
C1 C6 C7 N1 . . . . 2.0(3) ?
C5 C6 C7 N1 . . . . -176.18(18) ?
C7 N1 C8 C10 . . . . 120.2(2) ?
C7 N1 C8 C9 . . . . -117.5(2) ?
N1 C8 C10 C15 . . . . -116.8(2) ?
C9 C8 C10 C15 . . . . 124.0(2) ?
N1 C8 C10 C11 . . . . 59.8(3) ?
C9 C8 C10 C11 . . . . -59.5(3) ?
C11 C10 C15 C14 . . . . -1.1(3) ?
C8 C10 C15 C14 . . . . 175.5(2) ?
C10 C15 C14 C13 . . . . 0.0(4) ?
C15 C14 C13 C12 . . . . 1.2(4) ?
C14 C13 C12 C11 . . . . -1.3(4) ?
C13 C12 C11 C10 . . . . 0.1(4) ?
C15 C10 C11 C12 . . . . 1.1(3) ?
C8 C10 C11 C12 . . . . -175.5(2) ?

loop_
_cod_related_entry_id
_cod_related_entry_database
_cod_related_entry_code
1 ChemSpider 24743252
